data_7218015
loop_
_publ_author_name
'Banerjee, Subarna'
'Rajakannu, Palanisamy'
'Butcher, Raymond J.'
'Murugavel, Ramaswamy'

_publ_section_title
;
 Auxiliary ligand-aided tuning of aggregation of transition metal
 benzoates: isolation of four different types of coordination polymers
;
_journal_issue 36
_journal_name_full CrystEngComm
_journal_page_first 8429
_journal_paper_doi 10.1039/C4CE01043D
_journal_volume 16
_journal_year 2014
_chemical_formula_moiety 'C32 H32 Mn N2 O5'
_chemical_formula_sum 'C32 H32 Mn N2 O5'
_chemical_formula_weight 579.54
_chemical_name_systematic
;
 ?
;
_space_group_IT_number 80
_symmetry_cell_setting tetragonal
_symmetry_space_group_name_Hall 'I 4bw'
_symmetry_space_group_name_H-M 'I 41'
_atom_sites_solution_hydrogens geom
_atom_sites_solution_primary direct
_atom_sites_solution_secondary difmap
_audit_creation_method SHELXL-97
_cell_angle_alpha 90.00
_cell_angle_beta 90.00
_cell_angle_gamma 90.00
_cell_formula_units_Z 8
_cell_length_a 20.2631(3)
_cell_length_b 20.2631(3)
_cell_length_c 13.8155(5)
_cell_measurement_reflns_used 6536
_cell_measurement_temperature 150(2)
_cell_measurement_theta_max 27.53
_cell_measurement_theta_min 1.78
_cell_volume 5672.6(2)
_computing_structure_refinement 'SHELXL-97 (Sheldrick, 1997)'
_diffrn_ambient_temperature 150(2)
_diffrn_measured_fraction_theta_full 0.999
_diffrn_measured_fraction_theta_max 0.999
_diffrn_measurement_device 'STOE AED2 four circle diffractometer'
_diffrn_measurement_method 'profile fitted theta omega scans'
_diffrn_radiation_monochromator graphite
_diffrn_radiation_source 'fine-focus sealed tube'
_diffrn_radiation_type MoK\a
_diffrn_radiation_wavelength 0.71073
_diffrn_reflns_av_R_equivalents 0.0425
_diffrn_reflns_av_sigmaI/netI 0.0392
_diffrn_reflns_limit_h_max 24
_diffrn_reflns_limit_h_min -26
_diffrn_reflns_limit_k_max 25
_diffrn_reflns_limit_k_min -26
_diffrn_reflns_limit_l_max 17
_diffrn_reflns_limit_l_min -17
_diffrn_reflns_number 29272
_diffrn_reflns_theta_full 27.53
_diffrn_reflns_theta_max 27.53
_diffrn_reflns_theta_min 1.78
_exptl_absorpt_coefficient_mu 0.509
_exptl_absorpt_correction_T_max 0.8623
_exptl_absorpt_correction_T_min 0.8223
_exptl_absorpt_correction_type multi-scan
_exptl_absorpt_process_details 'Flack H D (1983), Acta Cryst. A39, 876-881'
_exptl_crystal_colour yellow
_exptl_crystal_density_diffrn 1.357
_exptl_crystal_density_method 'not measured'
_exptl_crystal_description plates
_exptl_crystal_F_000 2424
_exptl_crystal_size_max 0.40
_exptl_crystal_size_mid 0.30
_exptl_crystal_size_min 0.30
_refine_diff_density_max 0.211
_refine_diff_density_min -0.210
_refine_diff_density_rms 0.036
_refine_ls_abs_structure_details 'Flack H D (1983), Acta Cryst. A39, 876-881'
_refine_ls_abs_structure_Flack 0.008(9)
_refine_ls_extinction_method none
_refine_ls_goodness_of_fit_ref 1.019
_refine_ls_hydrogen_treatment mixed
_refine_ls_matrix_type full
_refine_ls_number_parameters 489
_refine_ls_number_reflns 6536
_refine_ls_number_restraints 1
_refine_ls_restrained_S_all 1.019
_refine_ls_R_factor_all 0.0319
_refine_ls_R_factor_gt 0.0273
_refine_ls_shift/su_max 0.001
_refine_ls_shift/su_mean 0.000
_refine_ls_structure_factor_coef Fsqd
_refine_ls_weighting_details 'calc w=1/[\s^2^(Fo^2^)+(0.0341P)^2^+0.0000P] where P=(Fo^2^+2Fc^2^)/3'
_refine_ls_weighting_scheme calc
_refine_ls_wR_factor_gt 0.0614
_refine_ls_wR_factor_ref 0.0631
_reflns_number_gt 6021
_reflns_number_total 6536
_reflns_threshold_expression >2sigma(I)
_cod_duplicate_entry 7217056
_cod_data_source_file c4ce01043d3.cif
_cod_data_source_block sg
_cod_original_sg_symbol_H-M I41
_cod_database_code 7218015

loop_
_symmetry_equiv_pos_as_xyz
'x, y, z'
'-x+1/2, -y+1/2, z+1/2'
'-y, x+1/2, z+1/4'
'y+1/2, -x, z+3/4'
'x+1/2, y+1/2, z+1/2'
'-x+1, -y+1, z+1'
'-y+1/2, x+1, z+3/4'
'y+1, -x+1/2, z+5/4'

loop_
_atom_site_label
_atom_site_type_symbol
_atom_site_fract_x
_atom_site_fract_y
_atom_site_fract_z
_atom_site_U_iso_or_equiv
_atom_site_adp_type
_atom_site_occupancy
_atom_site_symmetry_multiplicity
_atom_site_calc_flag
Mn1 Mn 0.349055(11) 0.367178(11) 0.783541(16) 0.01614(6) Uani 1 1 d
O1 O 0.41848(6) 0.37910(6) 0.67217(9) 0.0262(3) Uani 1 1 d
O2 O 0.42000(8) 0.27624(7) 0.61515(10) 0.0393(4) Uani 1 1 d
O3 O 0.26516(6) 0.38900(5) 0.68894(8) 0.0204(2) Uani 1 1 d
O4 O 0.42991(6) 0.32879(6) 0.87999(8) 0.0211(2) Uani 1 1 d
O5 O 0.33074(7) 0.26066(6) 0.75730(11) 0.0226(3) Uani 1 1 d
N1 N 0.29625(6) 0.37716(7) 0.92578(10) 0.0180(3) Uani 1 1 d
N2 N 0.37705(6) 0.46699(7) 0.84068(10) 0.0185(3) Uani 1 1 d
C1 C 0.43787(9) 0.33494(9) 0.61430(13) 0.0256(4) Uani 1 1 d
C2 C 0.48583(9) 0.35689(9) 0.53725(15) 0.0288(4) Uani 1 1 d
C3 C 0.46280(10) 0.39458(10) 0.46076(14) 0.0321(4) Uani 1 1 d
C4 C 0.50687(12) 0.41411(11) 0.38827(16) 0.0402(5) Uani 1 1 d
C5 C 0.57306(12) 0.39770(12) 0.39247(16) 0.0462(6) Uani 1 1 d
C6 C 0.59451(12) 0.36018(13) 0.46940(17) 0.0463(6) Uani 1 1 d
C7 C 0.55238(10) 0.33886(11) 0.54298(15) 0.0382(5) Uani 1 1 d
C8 C 0.39220(12) 0.41624(12) 0.45352(16) 0.0393(5) Uani 1 1 d
C9 C 0.61985(15) 0.42349(17) 0.3160(2) 0.0611(9) Uani 1 1 d
C10 C 0.57768(14) 0.30030(15) 0.6273(2) 0.0513(6) Uani 1 1 d
C11 C 0.21978(8) 0.43211(8) 0.68571(11) 0.0173(3) Uani 1 1 d
C12 C 0.22501(8) 0.49170(8) 0.75090(12) 0.0180(3) Uani 1 1 d
C13 C 0.19020(8) 0.49411(8) 0.83792(12) 0.0203(3) Uani 1 1 d
C14 C 0.19724(9) 0.54976(9) 0.89659(13) 0.0251(4) Uani 1 1 d
C15 C 0.23579(9) 0.60283(9) 0.86833(14) 0.0273(4) Uani 1 1 d
C16 C 0.26784(8) 0.59983(8) 0.77922(15) 0.0271(4) Uani 1 1 d
C17 C 0.26377(8) 0.54482(8) 0.72034(12) 0.0223(3) Uani 1 1 d
C18 C 0.14456(9) 0.43929(10) 0.86716(14) 0.0272(4) Uani 1 1 d
C19 C 0.24272(13) 0.66314(11) 0.9318(2) 0.0420(5) Uani 1 1 d
C20 C 0.29976(12) 0.54213(12) 0.62615(15) 0.0344(5) Uani 1 1 d
C21 C 0.25940(8) 0.33186(9) 0.96859(13) 0.0222(3) Uani 1 1 d
C22 C 0.23314(9) 0.33997(9) 1.06139(13) 0.0270(4) Uani 1 1 d
C23 C 0.24681(9) 0.39667(10) 1.11116(13) 0.0281(4) Uani 1 1 d
C24 C 0.28533(9) 0.44576(9) 1.06821(12) 0.0237(4) Uani 1 1 d
C25 C 0.30975(8) 0.43369(8) 0.97449(11) 0.0187(3) Uani 1 1 d
C26 C 0.30123(10) 0.50706(10) 1.11461(14) 0.0318(4) Uani 1 1 d
C27 C 0.34056(10) 0.55160(10) 1.07215(14) 0.0321(4) Uani 1 1 d
C28 C 0.36839(9) 0.53964(9) 0.97884(12) 0.0248(4) Uani 1 1 d
C29 C 0.35253(8) 0.48124(8) 0.92935(12) 0.0191(3) Uani 1 1 d
C30 C 0.41271(9) 0.58339(9) 0.93361(15) 0.0293(4) Uani 1 1 d
C31 C 0.43816(9) 0.56818(9) 0.84535(14) 0.0281(4) Uani 1 1 d
C32 C 0.41858(8) 0.50933(8) 0.80049(13) 0.0228(3) Uani 1 1 d
H4A H 0.4901(11) 0.4395(11) 0.3367(17) 0.034(6) Uiso 1 1 d
H5A H 0.3563(12) 0.2558(12) 0.7177(19) 0.039(7) Uiso 1 1 d
H5B H 0.3463(11) 0.2465(11) 0.8081(18) 0.034(6) Uiso 1 1 d
H6A H 0.6359(13) 0.3504(13) 0.473(2) 0.051(8) Uiso 1 1 d
H8A H 0.3880(11) 0.4629(13) 0.4811(16) 0.040(6) Uiso 1 1 d
H8B H 0.3644(16) 0.3900(17) 0.483(3) 0.083(10) Uiso 1 1 d
H8C H 0.3737(13) 0.4140(13) 0.382(2) 0.059(8) Uiso 1 1 d
H9A H 0.5865(16) 0.4446(16) 0.252(3) 0.084(10) Uiso 1 1 d
H9B H 0.6459(13) 0.4638(13) 0.346(2) 0.054(7) Uiso 1 1 d
H9C H 0.6506(13) 0.3868(13) 0.3087(18) 0.047(7) Uiso 1 1 d
H10A H 0.5480(12) 0.2688(11) 0.6439(16) 0.038(6) Uiso 1 1 d
H10B H 0.5791(14) 0.3275(13) 0.686(2) 0.064(8) Uiso 1 1 d
H10C H 0.6239(16) 0.2862(15) 0.615(3) 0.076(9) Uiso 1 1 d
H14 H 0.1766(9) 0.5519(9) 0.9612(13) 0.015(4) Uiso 1 1 d
H16 H 0.2965(11) 0.6355(11) 0.7556(16) 0.037(6) Uiso 1 1 d
H18A H 0.1018(13) 0.4461(12) 0.8355(19) 0.050(7) Uiso 1 1 d
H18B H 0.1401(11) 0.4353(11) 0.9391(18) 0.039(6) Uiso 1 1 d
H18C H 0.1576(11) 0.3934(12) 0.8430(16) 0.040(6) Uiso 1 1 d
H19A H 0.2100(14) 0.6943(14) 0.921(2) 0.063(8) Uiso 1 1 d
H19B H 0.2373(14) 0.6555(14) 0.996(3) 0.068(9) Uiso 1 1 d
H19C H 0.2861(16) 0.6815(15) 0.928(2) 0.073(9) Uiso 1 1 d
H20A H 0.3367(16) 0.5727(16) 0.620(2) 0.077(9) Uiso 1 1 d
H20B H 0.2738(14) 0.5293(14) 0.579(2) 0.056(7) Uiso 1 1 d
H20C H 0.3255(15) 0.5035(15) 0.622(2) 0.068(9) Uiso 1 1 d
H21 H 0.2508(9) 0.2939(9) 0.9301(13) 0.015(4) Uiso 1 1 d
H22 H 0.2071(10) 0.3057(10) 1.0909(15) 0.030(5) Uiso 1 1 d
H23 H 0.2311(11) 0.4030(11) 1.1726(17) 0.035(5) Uiso 1 1 d
H26 H 0.2814(13) 0.5134(13) 1.178(2) 0.061(8) Uiso 1 1 d
H27 H 0.3546(10) 0.5971(11) 1.1037(16) 0.034(6) Uiso 1 1 d
H30 H 0.4264(11) 0.6263(12) 0.9700(16) 0.040(6) Uiso 1 1 d
H31 H 0.4682(11) 0.5959(11) 0.8135(15) 0.035(6) Uiso 1 1 d
H32 H 0.4369(9) 0.4996(10) 0.7395(15) 0.023(5) Uiso 1 1 d

loop_
_atom_site_aniso_label
_atom_site_aniso_U_11
_atom_site_aniso_U_22
_atom_site_aniso_U_33
_atom_site_aniso_U_23
_atom_site_aniso_U_13
_atom_site_aniso_U_12
Mn1 0.01645(12) 0.01565(12) 0.01631(10) -0.00111(9) 0.00008(9) 0.00022(9)
O1 0.0293(7) 0.0252(7) 0.0243(6) -0.0031(5) 0.0074(5) -0.0034(5)
O2 0.0546(10) 0.0296(8) 0.0335(7) -0.0091(6) 0.0178(7) -0.0103(7)
O3 0.0208(6) 0.0189(6) 0.0215(6) -0.0021(5) -0.0017(5) 0.0047(5)
O4 0.0203(6) 0.0187(6) 0.0243(6) 0.0039(5) -0.0022(5) -0.0017(5)
O5 0.0226(7) 0.0205(6) 0.0247(7) -0.0012(5) -0.0032(5) -0.0002(5)
N1 0.0168(7) 0.0177(7) 0.0195(6) -0.0003(5) -0.0013(5) 0.0024(5)
N2 0.0148(6) 0.0189(7) 0.0220(7) 0.0002(5) -0.0023(5) 0.0012(5)
C1 0.0260(9) 0.0295(10) 0.0214(8) -0.0042(7) 0.0029(7) -0.0034(7)
C2 0.0276(9) 0.0340(10) 0.0247(8) -0.0139(8) 0.0089(8) -0.0097(7)
C3 0.0377(11) 0.0305(10) 0.0283(9) -0.0089(8) 0.0107(8) -0.0125(8)
C4 0.0523(14) 0.0390(12) 0.0292(10) -0.0085(9) 0.0130(9) -0.0198(11)
C5 0.0465(13) 0.0567(14) 0.0353(11) -0.0237(10) 0.0194(10) -0.0278(11)
C6 0.0279(11) 0.0670(16) 0.0439(13) -0.0331(12) 0.0129(9) -0.0177(11)
C7 0.0326(10) 0.0488(12) 0.0332(10) -0.0224(10) 0.0040(9) -0.0104(9)
C8 0.0452(13) 0.0364(12) 0.0362(11) 0.0053(9) 0.0059(10) -0.0044(10)
C9 0.0598(17) 0.0720(19) 0.0517(15) -0.0264(14) 0.0342(13) -0.0357(16)
C10 0.0374(14) 0.0706(19) 0.0460(13) -0.0204(13) -0.0030(11) 0.0012(13)
C11 0.0189(8) 0.0148(8) 0.0183(7) 0.0014(6) 0.0012(6) -0.0023(6)
C12 0.0159(8) 0.0173(8) 0.0207(7) -0.0004(6) -0.0052(6) 0.0017(6)
C13 0.0164(8) 0.0200(8) 0.0245(8) -0.0014(6) -0.0039(6) 0.0049(6)
C14 0.0199(9) 0.0281(10) 0.0272(9) -0.0060(7) -0.0062(7) 0.0077(7)
C15 0.0240(9) 0.0215(9) 0.0364(10) -0.0081(7) -0.0119(8) 0.0039(7)
C16 0.0240(8) 0.0183(8) 0.0390(10) 0.0024(8) -0.0087(8) -0.0033(6)
C17 0.0200(8) 0.0196(8) 0.0273(8) 0.0013(7) -0.0047(7) -0.0002(6)
C18 0.0251(10) 0.0295(10) 0.0271(9) -0.0001(7) 0.0031(8) -0.0011(8)
C19 0.0403(13) 0.0309(12) 0.0546(15) -0.0219(10) -0.0149(11) 0.0051(10)
C20 0.0363(11) 0.0356(12) 0.0314(10) 0.0018(9) 0.0019(9) -0.0107(10)
C21 0.0194(8) 0.0207(9) 0.0266(8) 0.0028(7) -0.0002(7) 0.0010(7)
C22 0.0220(9) 0.0298(10) 0.0293(9) 0.0089(7) 0.0044(7) 0.0033(7)
C23 0.0262(9) 0.0378(10) 0.0203(8) 0.0025(7) 0.0056(7) 0.0110(8)
C24 0.0232(9) 0.0280(9) 0.0200(7) -0.0028(7) -0.0022(6) 0.0059(7)
C25 0.0179(8) 0.0192(8) 0.0190(7) -0.0005(6) -0.0034(6) 0.0048(6)
C26 0.0368(11) 0.0361(11) 0.0224(9) -0.0112(8) -0.0016(8) 0.0069(9)
C27 0.0386(11) 0.0284(10) 0.0292(9) -0.0117(8) -0.0101(8) 0.0028(8)
C28 0.0245(9) 0.0222(9) 0.0276(9) -0.0052(7) -0.0094(7) 0.0012(7)
C29 0.0172(8) 0.0184(8) 0.0217(7) -0.0002(6) -0.0049(6) 0.0017(6)
C30 0.0276(10) 0.0191(9) 0.0411(11) -0.0030(8) -0.0126(8) -0.0030(7)
C31 0.0196(9) 0.0235(9) 0.0412(11) 0.0025(8) -0.0058(8) -0.0057(7)
C32 0.0176(8) 0.0209(8) 0.0297(10) 0.0026(7) -0.0016(7) 0.0011(6)

loop_
_atom_type_symbol
_atom_type_description
_atom_type_scat_dispersion_real
_atom_type_scat_dispersion_imag
_atom_type_scat_source
C C 0.0033 0.0016 'International Tables Vol C Tables 4.2.6.8 and 6.1.1.4'
H H 0.0000 0.0000 'International Tables Vol C Tables 4.2.6.8 and 6.1.1.4'
N N 0.0061 0.0033 'International Tables Vol C Tables 4.2.6.8 and 6.1.1.4'
O O 0.0106 0.0060 'International Tables Vol C Tables 4.2.6.8 and 6.1.1.4'
Mn Mn 0.3368 0.7283 'International Tables Vol C Tables 4.2.6.8 and 6.1.1.4'

loop_
_geom_angle_atom_site_label_1
_geom_angle_atom_site_label_2
_geom_angle_atom_site_label_3
_geom_angle
_geom_angle_site_symmetry_1
O1 Mn1 O3 93.41(5) .
O1 Mn1 O5 95.98(5) .
O3 Mn1 O5 88.23(5) .
O1 Mn1 N2 89.12(5) .
O3 Mn1 N2 102.96(5) .
O5 Mn1 N2 167.44(5) .
O1 Mn1 N1 161.83(5) .
O3 Mn1 N1 97.71(5) .
O5 Mn1 N1 98.67(5) .
N2 Mn1 N1 74.43(5) .
O1 Mn1 O4 89.19(5) .
O3 Mn1 O4 171.30(4) .
O5 Mn1 O4 83.24(5) .
N2 Mn1 O4 85.37(4) .
N1 Mn1 O4 81.95(5) .
C1 O1 Mn1 126.24(11) .
C11 O3 Mn1 136.27(10) .
C11 O4 Mn1 131.50(10) 8_454
Mn1 O5 H5A 97.4(19) .
Mn1 O5 H5B 97.8(16) .
H5A O5 H5B 108(2) .
C21 N1 C25 118.56(15) .
C21 N1 Mn1 126.69(12) .
C25 N1 Mn1 114.45(11) .
C32 N2 C29 118.35(14) .
C32 N2 Mn1 126.68(11) .
C29 N2 Mn1 114.70(11) .
O2 C1 O1 125.55(16) .
O2 C1 C2 118.45(15) .
O1 C1 C2 116.00(15) .
C3 C2 C7 120.79(18) .
C3 C2 C1 118.94(17) .
C7 C2 C1 120.27(19) .
C2 C3 C4 119.2(2) .
C2 C3 C8 122.26(17) .
C4 C3 C8 118.6(2) .
C5 C4 C3 121.4(2) .
C5 C4 H4A 120.8(13) .
C3 C4 H4A 117.8(14) .
C6 C5 C4 118.1(2) .
C6 C5 C9 122.1(3) .
C4 C5 C9 119.7(3) .
C5 C6 C7 122.7(2) .
C5 C6 H6A 118.2(19) .
C7 C6 H6A 119.1(19) .
C6 C7 C2 117.9(2) .
C6 C7 C10 121.3(2) .
C2 C7 C10 120.8(2) .
C3 C8 H8A 108.9(13) .
C3 C8 H8B 114(2) .
H8A C8 H8B 109(3) .
C3 C8 H8C 112.7(15) .
H8A C8 H8C 111.1(19) .
H8B C8 H8C 101(3) .
C5 C9 H9A 106.6(16) .
C5 C9 H9B 108.0(15) .
H9A C9 H9B 107(2) .
C5 C9 H9C 102.1(15) .
H9A C9 H9C 124(2) .
H9B C9 H9C 108(2) .
C7 C10 H10A 109.8(15) .
C7 C10 H10B 111.1(17) .
H10A C10 H10B 102(2) .
C7 C10 H10C 109.8(19) .
H10A C10 H10C 118(2) .
H10B C10 H10C 106(3) .
O4 C11 O3 124.57(15) 7_544
O4 C11 C12 116.81(14) 7_544
O3 C11 C12 118.59(14) .
C13 C12 C17 121.18(15) .
C13 C12 C11 120.43(14) .
C17 C12 C11 118.36(14) .
C12 C13 C14 118.49(16) .
C12 C13 C18 121.18(15) .
C14 C13 C18 120.30(16) .
C15 C14 C13 121.40(17) .
C15 C14 H14 117.4(10) .
C13 C14 H14 121.2(11) .
C14 C15 C16 118.56(16) .
C14 C15 C19 121.1(2) .
C16 C15 C19 120.33(19) .
C17 C16 C15 121.82(16) .
C17 C16 H16 115.7(13) .
C15 C16 H16 122.4(13) .
C16 C17 C12 118.47(16) .
C16 C17 C20 120.88(17) .
C12 C17 C20 120.65(16) .
C13 C18 H18A 108.7(15) .
C13 C18 H18B 112.5(13) .
H18A C18 H18B 112(2) .
C13 C18 H18C 115.2(13) .
H18A C18 H18C 102.1(19) .
H18B C18 H18C 105.9(18) .
C15 C19 H19A 112.7(18) .
C15 C19 H19B 114.8(19) .
H19A C19 H19B 101(2) .
C15 C19 H19C 111.8(18) .
H19A C19 H19C 113(2) .
H19B C19 H19C 103(3) .
C17 C20 H20A 115(2) .
C17 C20 H20B 111.7(17) .
H20A C20 H20B 126(3) .
C17 C20 H20C 111.0(19) .
H20A C20 H20C 96(2) .
H20B C20 H20C 92(2) .
N1 C21 C22 122.91(17) .
N1 C21 H21 114.5(11) .
C22 C21 H21 122.5(11) .
C23 C22 C21 118.89(17) .
C23 C22 H22 120.2(12) .
C21 C22 H22 120.8(12) .
C22 C23 C24 119.86(16) .
C22 C23 H23 121.0(14) .
C24 C23 H23 119.2(14) .
C23 C24 C25 117.61(16) .
C23 C24 C26 123.53(17) .
C25 C24 C26 118.86(17) .
N1 C25 C24 122.15(15) .
N1 C25 C29 118.18(14) .
C24 C25 C29 119.62(15) .
C27 C26 C24 121.43(18) .
C27 C26 H26 123.5(16) .
C24 C26 H26 115.1(16) .
C26 C27 C28 121.07(17) .
C26 C27 H27 124.5(12) .
C28 C27 H27 114.4(12) .
C29 C28 C30 117.42(16) .
C29 C28 C27 119.50(17) .
C30 C28 C27 123.07(17) .
N2 C29 C28 122.46(16) .
N2 C29 C25 118.09(15) .
C28 C29 C25 119.43(15) .
C31 C30 C28 119.82(17) .
C31 C30 H30 121.4(12) .
C28 C30 H30 118.7(12) .
C30 C31 C32 118.84(17) .
C30 C31 H31 122.0(13) .
C32 C31 H31 119.1(13) .
N2 C32 C31 123.09(17) .
N2 C32 H32 119.3(12) .
C31 C32 H32 117.6(12) .

loop_
_geom_bond_atom_site_label_1
_geom_bond_atom_site_label_2
_geom_bond_distance
_geom_bond_site_symmetry_2
Mn1 O1 2.0987(12) .
Mn1 O3 2.1895(11) .
Mn1 O5 2.2199(13) .
Mn1 N2 2.2440(13) .
Mn1 N1 2.2467(14) .
Mn1 O4 2.2505(12) .
O1 C1 1.263(2) .
O2 C1 1.243(2) .
O3 C11 1.2691(19) .
O4 C11 1.250(2) 8_454
O5 H5A 0.76(3) .
O5 H5B 0.82(3) .
N1 C21 1.323(2) .
N1 C25 1.356(2) .
N2 C32 1.324(2) .
N2 C29 1.353(2) .
C1 C2 1.508(2) .
C2 C3 1.385(3) .
C2 C7 1.399(3) .
C3 C4 1.399(3) .
C3 C8 1.500(3) .
C4 C5 1.383(4) .
C4 H4A 0.94(2) .
C5 C6 1.377(4) .
C5 C9 1.513(3) .
C6 C7 1.396(3) .
C6 H6A 0.86(3) .
C7 C10 1.493(4) .
C8 H8A 1.02(3) .
C8 H8B 0.88(4) .
C8 H8C 1.06(3) .
C9 H9A 1.19(4) .
C9 H9B 1.06(3) .
C9 H9C 0.97(3) .
C10 H10A 0.91(2) .
C10 H10B 0.98(3) .
C10 H10C 0.99(3) .
C11 O4 1.250(2) 7_544
C11 C12 1.510(2) .
C12 C13 1.395(2) .
C12 C17 1.398(2) .
C13 C14 1.396(2) .
C13 C18 1.501(3) .
C14 C15 1.385(3) .
C14 H14 0.987(18) .
C15 C16 1.393(3) .
C15 C19 1.511(3) .
C16 C17 1.382(2) .
C16 H16 0.98(2) .
C17 C20 1.493(3) .
C18 H18A 0.98(3) .
C18 H18B 1.00(2) .
C18 H18C 1.02(2) .
C19 H19A 0.93(3) .
C19 H19B 0.91(3) .
C19 H19C 0.96(3) .
C20 H20A 0.98(3) .
C20 H20B 0.88(3) .
C20 H20C 0.94(3) .
C21 C22 1.398(2) .
C21 H21 0.952(18) .
C22 C23 1.367(3) .
C22 H22 0.96(2) .
C23 C24 1.397(3) .
C23 H23 0.92(2) .
C24 C25 1.408(2) .
C24 C26 1.434(3) .
C25 C29 1.438(2) .
C26 C27 1.339(3) .
C26 H26 0.97(3) .
C27 C28 1.428(3) .
C27 H27 1.06(2) .
C28 C29 1.404(2) .
C28 C30 1.408(3) .
C30 C31 1.359(3) .
C30 H30 1.04(2) .
C31 C32 1.401(3) .
C31 H31 0.94(2) .
C32 H32 0.94(2) .

loop_
_geom_torsion_atom_site_label_1
_geom_torsion_atom_site_label_2
_geom_torsion_atom_site_label_3
_geom_torsion_atom_site_label_4
_geom_torsion
_geom_torsion_site_symmetry_1
_geom_torsion_site_symmetry_4
O3 Mn1 O1 C1 -87.98(15) . .
O5 Mn1 O1 C1 0.59(15) . .
N2 Mn1 O1 C1 169.09(15) . .
N1 Mn1 O1 C1 144.24(17) . .
O4 Mn1 O1 C1 83.71(15) . .
O1 Mn1 O3 C11 -119.29(15) . .
O5 Mn1 O3 C11 144.82(16) . .
N2 Mn1 O3 C11 -29.41(16) . .
N1 Mn1 O3 C11 46.31(16) . .
O4 Mn1 O3 C11 133.5(3) . .
O1 Mn1 O4 C11 -134.77(14) . 8_454
O3 Mn1 O4 C11 -27.2(4) . 8_454
O5 Mn1 O4 C11 -38.65(14) . 8_454
N2 Mn1 O4 C11 136.05(14) . 8_454
N1 Mn1 O4 C11 61.15(14) . 8_454
O1 Mn1 N1 C21 -150.82(16) . .
O3 Mn1 N1 C21 81.95(14) . .
O5 Mn1 N1 C21 -7.43(14) . .
N2 Mn1 N1 C21 -176.68(14) . .
O4 Mn1 N1 C21 -89.28(14) . .
O1 Mn1 N1 C25 22.7(2) . .
O3 Mn1 N1 C25 -104.55(11) . .
O5 Mn1 N1 C25 166.07(11) . .
N2 Mn1 N1 C25 -3.18(10) . .
O4 Mn1 N1 C25 84.22(11) . .
O1 Mn1 N2 C32 4.88(13) . .
O3 Mn1 N2 C32 -88.42(13) . .
O5 Mn1 N2 C32 119.1(2) . .
N1 Mn1 N2 C32 177.06(14) . .
O4 Mn1 N2 C32 94.14(13) . .
O1 Mn1 N2 C29 -169.00(11) . .
O3 Mn1 N2 C29 97.70(11) . .
O5 Mn1 N2 C29 -54.8(3) . .
N1 Mn1 N2 C29 3.18(11) . .
O4 Mn1 N2 C29 -79.74(11) . .
Mn1 O1 C1 O2 -1.7(3) . .
Mn1 O1 C1 C2 177.11(12) . .
O2 C1 C2 C3 105.5(2) . .
O1 C1 C2 C3 -73.4(2) . .
O2 C1 C2 C7 -74.0(2) . .
O1 C1 C2 C7 107.1(2) . .
C7 C2 C3 C4 0.6(3) . .
C1 C2 C3 C4 -178.92(17) . .
C7 C2 C3 C8 -178.44(19) . .
C1 C2 C3 C8 2.1(3) . .
C2 C3 C4 C5 -1.3(3) . .
C8 C3 C4 C5 177.7(2) . .
C3 C4 C5 C6 1.3(3) . .
C3 C4 C5 C9 -176.1(2) . .
C4 C5 C6 C7 -0.6(3) . .
C9 C5 C6 C7 176.7(2) . .
C5 C6 C7 C2 -0.1(3) . .
C5 C6 C7 C10 -177.7(2) . .
C3 C2 C7 C6 0.1(3) . .
C1 C2 C7 C6 179.61(17) . .
C3 C2 C7 C10 177.76(19) . .
C1 C2 C7 C10 -2.7(3) . .
Mn1 O3 C11 O4 -170.56(11) . 7_544
Mn1 O3 C11 C12 11.5(2) . .
O4 C11 C12 C13 82.93(19) 7_544 .
O3 C11 C12 C13 -98.96(18) . .
O4 C11 C12 C17 -95.08(18) 7_544 .
O3 C11 C12 C17 83.03(19) . .
C17 C12 C13 C14 -3.0(2) . .
C11 C12 C13 C14 179.09(15) . .
C17 C12 C13 C18 175.29(16) . .
C11 C12 C13 C18 -2.7(2) . .
C12 C13 C14 C15 2.4(2) . .
C18 C13 C14 C15 -175.86(16) . .
C13 C14 C15 C16 0.0(3) . .
C13 C14 C15 C19 179.48(17) . .
C14 C15 C16 C17 -2.0(3) . .
C19 C15 C16 C17 178.51(18) . .
C15 C16 C17 C12 1.5(2) . .
C15 C16 C17 C20 -178.63(17) . .
C13 C12 C17 C16 1.1(2) . .
C11 C12 C17 C16 179.04(15) . .
C13 C12 C17 C20 -178.82(17) . .
C11 C12 C17 C20 -0.8(2) . .
C25 N1 C21 C22 0.7(2) . .
Mn1 N1 C21 C22 174.00(12) . .
N1 C21 C22 C23 -1.1(3) . .
C21 C22 C23 C24 1.3(3) . .
C22 C23 C24 C25 -1.2(3) . .
C22 C23 C24 C26 179.06(18) . .
C21 N1 C25 C24 -0.7(2) . .
Mn1 N1 C25 C24 -174.72(12) . .
C21 N1 C25 C29 176.96(14) . .
Mn1 N1 C25 C29 2.89(18) . .
C23 C24 C25 N1 0.9(2) . .
C26 C24 C25 N1 -179.36(16) . .
C23 C24 C25 C29 -176.69(15) . .
C26 C24 C25 C29 3.1(2) . .
C23 C24 C26 C27 177.26(18) . .
C25 C24 C26 C27 -2.5(3) . .
C24 C26 C27 C28 -0.1(3) . .
C26 C27 C28 C29 2.1(3) . .
C26 C27 C28 C30 -176.56(19) . .
C32 N2 C29 C28 1.4(2) . .
Mn1 N2 C29 C28 175.86(12) . .
C32 N2 C29 C25 -177.28(14) . .
Mn1 N2 C29 C25 -2.85(18) . .
C30 C28 C29 N2 -1.4(2) . .
C27 C28 C29 N2 179.82(15) . .
C30 C28 C29 C25 177.29(15) . .
C27 C28 C29 C25 -1.5(2) . .
N1 C25 C29 N2 0.0(2) . .
C24 C25 C29 N2 177.64(14) . .
N1 C25 C29 C28 -178.79(15) . .
C24 C25 C29 C28 -1.1(2) . .
C29 C28 C30 C31 0.1(3) . .
C27 C28 C30 C31 178.83(18) . .
C28 C30 C31 C32 1.1(3) . .
C29 N2 C32 C31 -0.2(2) . .
Mn1 N2 C32 C31 -173.85(12) . .
C30 C31 C32 N2 -1.1(3) . .
